data_7233943
loop_
_publ_author_name
'Zhihua Sun'
'Shuquan Zhang'
'Chengmin Ji'
'Tianliang Chen'
'Junhua Luo'

_publ_section_title
;
 Exceptional dielectric performance induced by the stepwise reversible
 phase transitions of an organic crystal: betainium chlorodifluoroacetate
;
_journal_name_full 'Journal of Materials Chemistry C'
_journal_page_first 10337
_journal_page_last 10342
_journal_paper_doi 10.1039/C4TC01925C
_journal_volume 2
_journal_year 2014
_chemical_formula_sum 'C7 H12 Cl F2 N O4'
_chemical_formula_weight 247.63
_space_group_IT_number 11
_space_group_name_Hall '-P 2yb'
_space_group_name_H-M_alt 'P 1 21/m 1'
_symmetry_cell_setting monoclinic
_symmetry_space_group_name_H-M 'P 1 21/m 1'
_atom_sites_solution_hydrogens geom
_atom_sites_solution_primary direct
_atom_sites_solution_secondary difmap
_cell_angle_alpha 90.00
_cell_angle_beta 94.896(4)
_cell_angle_gamma 90.00
_cell_formula_units_Z 2
_cell_length_a 5.8745(3)
_cell_length_b 7.5347(3)
_cell_length_c 12.7728(6)
_cell_measurement_reflns_used 1259
_cell_measurement_temperature 200(2)
_cell_measurement_theta_max 26.8710
_cell_measurement_theta_min 3.7060
_cell_volume 563.29(5)
_computing_structure_refinement 'SHELXL-97 (Sheldrick, 1997)'
_computing_structure_solution 'SHELXS-97 (Sheldrick, 1990)'
_diffrn_ambient_temperature 200(2)
_diffrn_measured_fraction_theta_full 0.996
_diffrn_measured_fraction_theta_max 0.996
_diffrn_measurement_device_type 'SuperNova, Dual, Cu at zero, Atlas'
_diffrn_measurement_method '\w scans'
_diffrn_radiation_monochromator mirror
_diffrn_radiation_source 'SuperNova (Mo) X-ray Source'
_diffrn_radiation_type MoK\a
_diffrn_radiation_wavelength 0.71073
_diffrn_reflns_av_R_equivalents 0.0269
_diffrn_reflns_av_sigmaI/netI 0.0325
_diffrn_reflns_limit_h_max 5
_diffrn_reflns_limit_h_min -6
_diffrn_reflns_limit_k_max 8
_diffrn_reflns_limit_k_min -7
_diffrn_reflns_limit_l_max 15
_diffrn_reflns_limit_l_min -15
_diffrn_reflns_number 2557
_diffrn_reflns_theta_full 25.00
_diffrn_reflns_theta_max 25.00
_diffrn_reflns_theta_min 3.14
_diffrn_standards_decay_% 0
_diffrn_standards_interval_count 0
_diffrn_standards_interval_time 0
_diffrn_standards_number 0
_exptl_absorpt_coefficient_mu 0.362
_exptl_absorpt_correction_T_max 1.00000
_exptl_absorpt_correction_T_min 0.63095
_exptl_absorpt_correction_type multi-scan
_exptl_crystal_colour colorless
_exptl_crystal_density_diffrn 1.460
_exptl_crystal_density_method 'not measured'
_exptl_crystal_description plate
_exptl_crystal_F_000 256
_exptl_crystal_size_max 0.46
_exptl_crystal_size_mid 0.37
_exptl_crystal_size_min 0.29
_refine_diff_density_max 0.768
_refine_diff_density_min -0.689
_refine_diff_density_rms 0.076
_refine_ls_extinction_method none
_refine_ls_goodness_of_fit_ref 1.095
_refine_ls_hydrogen_treatment mixed
_refine_ls_matrix_type full
_refine_ls_number_parameters 91
_refine_ls_number_reflns 1070
_refine_ls_number_restraints 0
_refine_ls_restrained_S_all 1.095
_refine_ls_R_factor_all 0.1039
_refine_ls_R_factor_gt 0.0875
_refine_ls_shift/su_max 0.000
_refine_ls_shift/su_mean 0.000
_refine_ls_structure_factor_coef Fsqd
_refine_ls_weighting_details 'calc w=1/[\s^2^(Fo^2^)+(0.0405P)^2^+1.8535P] where P=(Fo^2^+2Fc^2^)/3'
_refine_ls_weighting_scheme calc
_refine_ls_wR_factor_gt 0.1755
_refine_ls_wR_factor_ref 0.1864
_reflns_number_gt 862
_reflns_number_total 1070
_reflns_threshold_expression >2sigma(I)
_cod_data_source_file 1000003.cif
_cod_data_source_block PCOD1000003
_cod_original_sg_symbol_H-M P21/m
_cod_database_code 7233943

loop_
_symmetry_equiv_pos_as_xyz
'x, y, z'
'-x, y+1/2, -z'
'-x, -y, -z'
'x, -y-1/2, z'

loop_
_atom_site_label
_atom_site_type_symbol
_atom_site_fract_x
_atom_site_fract_y
_atom_site_fract_z
_atom_site_U_iso_or_equiv
_atom_site_adp_type
_atom_site_occupancy
_atom_site_symmetry_multiplicity
_atom_site_calc_flag
_atom_site_refinement_flags
_atom_site_disorder_assembly
_atom_site_disorder_group
Cl1 Cl 0.5053(4) 0.2500 0.59763(18) 0.0846(8) Uani 1 2 d S . .
C5 C 0.9110(10) 0.2500 0.7183(4) 0.0386(14) Uani 1 2 d S . .
F2 F 0.8968(11) 0.2500 0.5342(4) 0.154(4) Uani 1 2 d S . .
C6 C 0.7976(14) 0.2500 0.6095(6) 0.092(4) Uani 1 2 d S . .
F1 F 0.8213(14) 0.0386(11) 0.5910(7) 0.119(4) Uani 0.50 1 d P . .
O2 O 0.6575(7) 0.2500 0.9615(3) 0.0411(10) Uani 1 2 d S . .
N1 N 0.6622(7) 0.2500 1.1875(3) 0.0312(10) Uani 1 2 d S . .
C2 C 0.8752(9) 0.2500 1.1312(4) 0.0295(12) Uani 1 2 d S . .
H2A H 0.9665 0.1441 1.1535 0.035 Uiso 0.50 1 calc PR . .
H2B H 0.9665 0.3559 1.1535 0.035 Uiso 0.50 1 calc PR . .
O1 O 1.0382(7) 0.2500 0.9732(3) 0.0659(16) Uani 1 2 d S . .
C4 C 0.7370(11) 0.2500 1.3039(4) 0.0446(15) Uani 1 2 d S . .
C1 C 0.8382(10) 0.2500 1.0121(4) 0.0349(13) Uani 1 2 d S . .
C3 C 0.5222(7) 0.0869(6) 1.1624(3) 0.0465(11) Uani 1 1 d . . .
H3A H 0.4583 0.0916 1.0890 0.070 Uiso 1 1 calc R . .
H3B H 0.3977 0.0809 1.2086 0.070 Uiso 1 1 calc R . .
H3C H 0.6192 -0.0185 1.1731 0.070 Uiso 1 1 calc R . .
O3 O 0.9483(8) 0.1080(7) 0.7559(4) 0.132(2) Uani 1 1 d . . .
H1 H 1.0204 0.2500 0.9003 0.158 Uiso 1 2 d SR . .
H4A H 0.6007 0.2500 1.3383 0.042(16) Uiso 1 2 d SR . .
H4B H 0.8253 0.1370 1.3132 0.065(15) Uiso 1 1 d R . .

loop_
_atom_site_aniso_label
_atom_site_aniso_U_11
_atom_site_aniso_U_22
_atom_site_aniso_U_33
_atom_site_aniso_U_23
_atom_site_aniso_U_13
_atom_site_aniso_U_12
Cl1 0.0579(12) 0.1127(19) 0.0781(14) 0.000 -0.0247(10) 0.000
C5 0.034(3) 0.051(4) 0.031(3) 0.000 0.008(2) 0.000
F2 0.107(5) 0.323(13) 0.033(3) 0.000 0.016(3) 0.000
C6 0.053(5) 0.188(12) 0.034(4) 0.000 0.001(3) 0.000
F1 0.131(7) 0.101(6) 0.115(6) -0.087(5) -0.047(5) 0.046(5)
O2 0.039(2) 0.054(3) 0.0286(19) 0.000 -0.0078(17) 0.000
N1 0.033(2) 0.033(2) 0.027(2) 0.000 0.0016(18) 0.000
C2 0.030(3) 0.033(3) 0.025(3) 0.000 -0.003(2) 0.000
O1 0.039(2) 0.129(5) 0.030(2) 0.000 0.0053(18) 0.000
C4 0.049(4) 0.060(4) 0.024(3) 0.000 0.004(2) 0.000
C1 0.038(3) 0.036(3) 0.030(3) 0.000 0.001(2) 0.000
C3 0.044(2) 0.046(3) 0.050(2) 0.001(2) 0.0035(19) -0.014(2)
O3 0.103(3) 0.141(4) 0.162(5) 0.120(4) 0.074(3) 0.077(3)

loop_
_atom_type_symbol
_atom_type_description
_atom_type_scat_dispersion_real
_atom_type_scat_dispersion_imag
_atom_type_scat_source
C C 0.0033 0.0016 'International Tables Vol C Tables 4.2.6.8 and 6.1.1.4'
H H 0.0000 0.0000 'International Tables Vol C Tables 4.2.6.8 and 6.1.1.4'
N N 0.0061 0.0033 'International Tables Vol C Tables 4.2.6.8 and 6.1.1.4'
O O 0.0106 0.0060 'International Tables Vol C Tables 4.2.6.8 and 6.1.1.4'
F F 0.0171 0.0103 'International Tables Vol C Tables 4.2.6.8 and 6.1.1.4'
Cl Cl 0.1484 0.1585 'International Tables Vol C Tables 4.2.6.8 and 6.1.1.4'

loop_
_geom_angle_atom_site_label_1
_geom_angle_atom_site_label_2
_geom_angle_atom_site_label_3
_geom_angle
_geom_angle_site_symmetry_1
_geom_angle_site_symmetry_3
O3 C5 O3 129.0(8) 4_565 .
O3 C5 C6 115.5(4) 4_565 .
O3 C5 C6 115.5(4) . .
F2 C6 C5 123.7(7) . .
F2 C6 F1 79.9(5) . .
C5 C6 F1 95.7(4) . .
F2 C6 F1 79.9(5) . 4_565
C5 C6 F1 95.7(4) . 4_565
F1 C6 F1 159.8(10) . 4_565
F2 C6 Cl1 119.7(6) . .
C5 C6 Cl1 116.6(5) . .
F1 C6 Cl1 94.9(4) . .
F1 C6 Cl1 94.9(4) 4_565 .
C2 N1 C3 111.3(3) . .
C2 N1 C3 111.3(3) . 4_565
C3 N1 C3 110.2(4) . 4_565
C2 N1 C4 106.7(4) . .
C3 N1 C4 108.6(3) . .
C3 N1 C4 108.6(3) 4_565 .
N1 C2 C1 115.3(4) . .
N1 C2 H2A 108.4 . .
C1 C2 H2A 108.4 . .
N1 C2 H2B 108.4 . .
C1 C2 H2B 108.4 . .
H2A C2 H2B 107.5 . .
C1 O1 H1 110.6 . .
N1 C4 H4A 105.7 . .
N1 C4 H4B 102.8 . .
H4A C4 H4B 113.3 . .
O2 C1 O1 125.3(5) . .
O2 C1 C2 125.9(5) . .
O1 C1 C2 108.8(5) . .
N1 C3 H3A 109.5 . .
N1 C3 H3B 109.5 . .
H3A C3 H3B 109.5 . .
N1 C3 H3C 109.5 . .
H3A C3 H3C 109.5 . .
H3B C3 H3C 109.5 . .

loop_
_geom_bond_atom_site_label_1
_geom_bond_atom_site_label_2
_geom_bond_distance
_geom_bond_site_symmetry_2
Cl1 C6 1.711(8) .
C5 O3 1.185(5) 4_565
C5 O3 1.185(5) .
C5 C6 1.489(9) .
F2 C6 1.166(9) .
C6 F1 1.618(8) .
C6 F1 1.618(8) 4_565
O2 C1 1.195(6) .
N1 C2 1.496(6) .
N1 C3 1.498(5) .
N1 C3 1.498(5) 4_565
N1 C4 1.513(7) .
C2 C1 1.518(7) .
C2 H2A 0.9900 .
C2 H2B 0.9900 .
O1 C1 1.314(7) .
O1 H1 0.9283 .
C4 H4A 0.9458 .
C4 H4B 0.9992 .
C3 H3A 0.9800 .
C3 H3B 0.9800 .
C3 H3C 0.9800 .

loop_
_geom_torsion_atom_site_label_1
_geom_torsion_atom_site_label_2
_geom_torsion_atom_site_label_3
_geom_torsion_atom_site_label_4
_geom_torsion
_geom_torsion_site_symmetry_1
_geom_torsion_site_symmetry_2
_geom_torsion_site_symmetry_3
_geom_torsion_site_symmetry_4
O3 C5 C6 F2 90.5(5) 4_565 . . .
O3 C5 C6 F2 -90.5(5) . . . .
O3 C5 C6 F1 172.2(6) 4_565 . . .
O3 C5 C6 F1 -8.9(8) . . . .
O3 C5 C6 F1 8.9(8) 4_565 . . 4_565
O3 C5 C6 F1 -172.2(6) . . . 4_565
O3 C5 C6 Cl1 -89.5(5) 4_565 . . .
O3 C5 C6 Cl1 89.5(5) . . . .
C3 N1 C2 C1 61.7(3) . . . .
C3 N1 C2 C1 -61.7(3) 4_565 . . .
C4 N1 C2 C1 180.000(3) . . . .
N1 C2 C1 O2 0.000(4) . . . .
N1 C2 C1 O1 180.000(3) . . . .
